data_1549586
loop_
_publ_author_name
'Piontek, Aleksandra'
'Siod\/lak, Dawid'
'Zarychta, Bartosz'

_publ_section_title
;
 4-Chloronaphthalen-1-yl 4-methylbenzenesulfonate
;
_journal_coeditor_code SJ4183
_journal_issue 6
_journal_name_full IUCrData
_journal_page_first x180889
_journal_paper_doi 10.1107/S2414314618008891
_journal_volume 3
_journal_year 2018
_chemical_formula_iupac 'C17 H13 Cl O3 S'
_chemical_formula_moiety 'C17 H13 Cl O3 S'
_chemical_formula_sum 'C17 H13 Cl O3 S'
_chemical_formula_weight 332.78
_chemical_name_common
;
4-Chloronaphthalen-1-yl tosylate
;
_chemical_name_systematic
;
4-Chloronaphthalen-1-yl 4-methylbenzenesulfonate
;
_space_group_crystal_system monoclinic
_space_group_IT_number 14
_space_group_name_Hall '-P 2ybc'
_space_group_name_H-M_alt 'P 1 21/c 1'
_symmetry_space_group_name_Hall '-P 2ybc'
_symmetry_space_group_name_H-M 'P 1 21/c 1'
_atom_sites_solution_hydrogens geom
_audit_creation_method SHELXL-2013
_cell_angle_alpha 90
_cell_angle_beta 112.041(3)
_cell_angle_gamma 90
_cell_formula_units_Z 4
_cell_length_a 13.1301(3)
_cell_length_b 11.9592(2)
_cell_length_c 10.3738(3)
_cell_measurement_reflns_used 10121
_cell_measurement_temperature 100
_cell_measurement_theta_max 25.995
_cell_measurement_theta_min 3.348
_cell_volume 1509.90(7)
_computing_cell_refinement
;
CrysAlisCCD (Oxford Diffraction, 2008)
;
_computing_data_collection
;
CrysAlisCCD (Oxford Diffraction, 2008)
;
_computing_data_reduction
;
CrysAlisCCD (Oxford Diffraction, 2008)
;
_computing_molecular_graphics
;
Mercury (Macrae <i>et al.</i>,  2008)
;
_computing_publication_material
;
SHELXL2014 (Sheldrick, 2015b)
;
_computing_structure_refinement
;
SHELXL2014 (Sheldrick, 2015b)
;
_computing_structure_solution
;
SHELXT (Sheldrick, 2015a)
;
_diffrn_ambient_temperature 100.00(10)
_diffrn_detector_area_resol_mean '1024 x 1024 with blocks 2 x 2'
_diffrn_measured_fraction_theta_full 0.994
_diffrn_measured_fraction_theta_max 0.992
_diffrn_measurement_device_type 'Oxford Diffraction Xcalibur'
_diffrn_measurement_method '\w scan'
_diffrn_radiation_type MoK\a
_diffrn_radiation_wavelength 0.71073
_diffrn_reflns_av_R_equivalents 0.0171
_diffrn_reflns_limit_h_max 16
_diffrn_reflns_limit_h_min -16
_diffrn_reflns_limit_k_max 8
_diffrn_reflns_limit_k_min -14
_diffrn_reflns_limit_l_max 12
_diffrn_reflns_limit_l_min -12
_diffrn_reflns_number 10121
_diffrn_reflns_theta_full 25.242
_diffrn_reflns_theta_max 25.995
_diffrn_reflns_theta_min 3.348
_diffrn_standards_decay_% 0
_diffrn_standards_interval_count 0
_diffrn_standards_interval_time 0
_diffrn_standards_number 0
_exptl_absorpt_coefficient_mu 0.400
_exptl_absorpt_correction_type none
_exptl_crystal_colour colourless
_exptl_crystal_density_diffrn 1.464
_exptl_crystal_density_method 'not measured'
_exptl_crystal_description irregular
_exptl_crystal_F_000 688
_exptl_crystal_size_max 0.5
_exptl_crystal_size_mid 0.45
_exptl_crystal_size_min 0.4
_refine_diff_density_max 0.396
_refine_diff_density_min -0.340
_refine_ls_extinction_method none
_refine_ls_goodness_of_fit_ref 1.059
_refine_ls_hydrogen_treatment constr
_refine_ls_matrix_type full
_refine_ls_number_parameters 200
_refine_ls_number_reflns 2950
_refine_ls_number_restraints 0
_refine_ls_restrained_S_all 1.059
_refine_ls_R_factor_all 0.0326
_refine_ls_R_factor_gt 0.0262
_refine_ls_shift/su_max 0.000
_refine_ls_shift/su_mean 0.000
_refine_ls_structure_factor_coef Fsqd
_refine_ls_weighting_details 'w=1/[\s^2^(Fo^2^)+(0.0373P)^2^+0.4347P] where P=(Fo^2^+2Fc^2^)/3'
_refine_ls_weighting_scheme calc
_refine_ls_wR_factor_gt 0.0703
_refine_ls_wR_factor_ref 0.0716
_reflns_number_gt 2515
_reflns_number_total 2950
_reflns_threshold_expression 'I > 2\s(I)'
_cod_data_source_file sj4183sup1.cif
_cod_data_source_block I
_cod_database_code 1549586
_shelx_space_group_comment
;
The symmetry employed for this shelxl refinement is uniquely defined
by the following loop, which should always be used as a source of
symmetry information in preference to the above space-group names.
They are only intended as comments.
;
_shelxl_version_number .2013

loop_
_space_group_symop_operation_xyz
'x, y, z'
'-x, y+1/2, -z+1/2'
'-x, -y, -z'
'x, -y-1/2, z-1/2'

loop_
_atom_site_type_symbol
_atom_site_label
_atom_site_fract_x
_atom_site_fract_y
_atom_site_fract_z
_atom_site_U_iso_or_equiv
_atom_site_adp_type
_atom_site_calc_flag
_atom_site_occupancy
S S1 0.03474(3) 0.34571(3) 0.29668(4) 0.01694(11) Uani d 1
Cl Cl1 0.44738(3) 0.56968(3) 0.12070(4) 0.02886(12) Uani d 1
O O1 0.13270(8) 0.29057(8) 0.26065(11) 0.0190(2) Uani d 1
O O2 -0.04014(9) 0.39892(9) 0.17485(11) 0.0238(3) Uani d 1
O O3 -0.00103(9) 0.25441(9) 0.35695(11) 0.0234(3) Uani d 1
C C1 0.20522(12) 0.36011(12) 0.22530(15) 0.0175(3) Uani d 1
C C2 0.16998(13) 0.42354(13) 0.10778(15) 0.0213(3) Uani d 1
H H2 0.0963 0.4236 0.0490 0.026 Uiso calc 1
C C3 0.24673(13) 0.48882(13) 0.07683(15) 0.0226(3) Uani d 1
H H3 0.2236 0.5340 -0.0019 0.027 Uiso calc 1
C C4 0.35509(13) 0.48629(13) 0.16182(16) 0.0204(3) Uani d 1
C C5 0.50724(12) 0.41223(12) 0.37265(16) 0.0199(3) Uani d 1
H H5 0.5592 0.4534 0.3518 0.024 Uiso calc 1
C C6 0.53989(13) 0.34678(13) 0.48863(17) 0.0227(3) Uani d 1
H H6 0.6138 0.3436 0.5461 0.027 Uiso calc 1
C C7 0.46217(13) 0.28373(13) 0.52221(17) 0.0232(3) Uani d 1
H H7 0.4852 0.2399 0.6021 0.028 Uiso calc 1
C C8 0.35365(13) 0.28673(12) 0.43820(16) 0.0199(3) Uani d 1
H H8 0.3033 0.2444 0.4608 0.024 Uiso calc 1
C C9 0.31700(12) 0.35393(12) 0.31654(15) 0.0162(3) Uani d 1
C C10 0.39536(12) 0.41840(12) 0.28356(15) 0.0169(3) Uani d 1
C C11 0.10147(11) 0.44694(12) 0.42155(14) 0.0144(3) Uani d 1
C C12 0.09851(12) 0.55841(12) 0.38264(15) 0.0178(3) Uani d 1
H H12 0.0603 0.5802 0.2910 0.021 Uiso calc 1
C C13 0.15371(12) 0.63630(12) 0.48313(16) 0.0195(3) Uani d 1
H H13 0.1521 0.7112 0.4584 0.023 Uiso calc 1
C C14 0.21162(11) 0.60499(13) 0.62050(15) 0.0174(3) Uani d 1
C C15 0.21289(12) 0.49281(13) 0.65634(15) 0.0202(3) Uani d 1
H H15 0.2511 0.4709 0.7479 0.024 Uiso calc 1
C C16 0.15807(13) 0.41343(13) 0.55780(15) 0.0196(3) Uani d 1
H H16 0.1592 0.3386 0.5826 0.023 Uiso calc 1
C C17 0.26993(13) 0.69201(14) 0.72763(17) 0.0246(4) Uani d 1
H H17A 0.3185 0.7342 0.6965 0.037 Uiso calc 1
H H17B 0.3116 0.6560 0.8141 0.037 Uiso calc 1
H H17C 0.2169 0.7413 0.7406 0.037 Uiso calc 1

loop_
_atom_site_aniso_label
_atom_site_aniso_U_11
_atom_site_aniso_U_22
_atom_site_aniso_U_33
_atom_site_aniso_U_12
_atom_site_aniso_U_13
_atom_site_aniso_U_23
S1 0.01306(18) 0.01679(19) 0.0198(2) -0.00117(14) 0.00481(15) -0.00584(14)
Cl1 0.0303(2) 0.0307(2) 0.0308(2) 0.00058(17) 0.01738(19) 0.00840(17)
O1 0.0171(5) 0.0170(5) 0.0246(6) -0.0006(4) 0.0096(5) -0.0057(4)
O2 0.0168(5) 0.0287(6) 0.0202(6) 0.0022(5) 0.0003(5) -0.0063(5)
O3 0.0215(6) 0.0195(6) 0.0312(6) -0.0065(4) 0.0123(5) -0.0071(5)
C1 0.0184(7) 0.0157(7) 0.0203(8) -0.0004(6) 0.0093(6) -0.0057(6)
C2 0.0192(8) 0.0254(8) 0.0166(7) 0.0034(6) 0.0037(6) -0.0050(6)
C3 0.0273(8) 0.0244(8) 0.0159(7) 0.0077(7) 0.0079(7) 0.0026(6)
C4 0.0242(8) 0.0200(8) 0.0213(8) 0.0022(6) 0.0136(7) -0.0002(6)
C5 0.0181(7) 0.0181(8) 0.0264(8) 0.0017(6) 0.0116(7) -0.0015(6)
C6 0.0181(8) 0.0228(8) 0.0251(8) 0.0056(6) 0.0057(7) 0.0002(7)
C7 0.0240(8) 0.0229(8) 0.0226(8) 0.0075(7) 0.0087(7) 0.0062(7)
C8 0.0223(8) 0.0174(7) 0.0237(8) 0.0028(6) 0.0126(7) 0.0010(6)
C9 0.0178(7) 0.0148(7) 0.0175(7) 0.0033(6) 0.0084(6) -0.0031(6)
C10 0.0192(7) 0.0152(7) 0.0181(7) 0.0031(6) 0.0090(6) -0.0025(6)
C11 0.0126(7) 0.0146(7) 0.0163(7) -0.0010(5) 0.0056(6) -0.0038(6)
C12 0.0189(7) 0.0181(7) 0.0150(7) 0.0033(6) 0.0047(6) 0.0013(6)
C13 0.0218(8) 0.0142(7) 0.0230(8) -0.0003(6) 0.0088(7) 0.0002(6)
C14 0.0123(7) 0.0215(8) 0.0205(8) -0.0026(6) 0.0085(6) -0.0057(6)
C15 0.0209(8) 0.0248(8) 0.0133(7) 0.0008(6) 0.0047(6) 0.0013(6)
C16 0.0243(8) 0.0161(7) 0.0190(7) -0.0001(6) 0.0089(7) 0.0023(6)
C17 0.0193(8) 0.0290(9) 0.0248(8) -0.0070(7) 0.0075(7) -0.0108(7)

loop_
_atom_type_symbol
_atom_type_description
_atom_type_scat_dispersion_real
_atom_type_scat_dispersion_imag
_atom_type_scat_source
C C 0.0033 0.0016 'International Tables Vol C Tables 4.2.6.8 and 6.1.1.4'
H H 0.0000 0.0000 'International Tables Vol C Tables 4.2.6.8 and 6.1.1.4'
O O 0.0106 0.0060 'International Tables Vol C Tables 4.2.6.8 and 6.1.1.4'
S S 0.1246 0.1234 'International Tables Vol C Tables 4.2.6.8 and 6.1.1.4'
Cl Cl 0.1484 0.1585 'International Tables Vol C Tables 4.2.6.8 and 6.1.1.4'

loop_
_geom_angle_atom_site_label_1
_geom_angle_atom_site_label_2
_geom_angle_atom_site_label_3
_geom_angle
O3 S1 O2 120.01(7)
O3 S1 O1 102.24(6)
O2 S1 O1 108.79(6)
O3 S1 C11 111.22(7)
O2 S1 C11 109.54(7)
O1 S1 C11 103.51(6)
C1 O1 S1 119.63(9)
C2 C1 O1 121.67(13)
C2 C1 C9 123.06(14)
O1 C1 C9 115.18(13)
C1 C2 C3 118.87(14)
C1 C2 H2 120.6
C3 C2 H2 120.6
C4 C3 C2 120.26(14)
C4 C3 H3 119.9
C2 C3 H3 119.9
C3 C4 C10 122.37(14)
C3 C4 Cl1 118.80(12)
C10 C4 Cl1 118.83(12)
C6 C5 C10 120.84(14)
C6 C5 H5 119.6
C10 C5 H5 119.6
C5 C6 C7 120.46(14)
C5 C6 H6 119.8
C7 C6 H6 119.8
C8 C7 C6 120.43(14)
C8 C7 H7 119.8
C6 C7 H7 119.8
C7 C8 C9 120.50(14)
C7 C8 H8 119.8
C9 C8 H8 119.8
C1 C9 C8 122.92(14)
C1 C9 C10 118.07(13)
C8 C9 C10 119.01(13)
C5 C10 C4 123.91(14)
C5 C10 C9 118.76(13)
C4 C10 C9 117.33(13)
C16 C11 C12 121.29(13)
C16 C11 S1 118.87(11)
C12 C11 S1 119.83(11)
C13 C12 C11 118.54(13)
C13 C12 H12 120.7
C11 C12 H12 120.7
C12 C13 C14 121.41(14)
C12 C13 H13 119.3
C14 C13 H13 119.3
C15 C14 C13 118.72(13)
C15 C14 C17 121.19(14)
C13 C14 C17 120.08(14)
C16 C15 C14 120.93(14)
C16 C15 H15 119.5
C14 C15 H15 119.5
C15 C16 C11 119.10(14)
C15 C16 H16 120.4
C11 C16 H16 120.4
C14 C17 H17A 109.5
C14 C17 H17B 109.5
H17A C17 H17B 109.5
C14 C17 H17C 109.5
H17A C17 H17C 109.5
H17B C17 H17C 109.5

loop_
_geom_bond_atom_site_label_1
_geom_bond_atom_site_label_2
_geom_bond_distance
S1 O3 1.4226(11)
S1 O2 1.4270(11)
S1 O1 1.6093(10)
S1 C11 1.7491(14)
Cl1 C4 1.7415(16)
O1 C1 1.4124(17)
C1 C2 1.361(2)
C1 C9 1.419(2)
C2 C3 1.404(2)
C2 H2 0.9300
C3 C4 1.364(2)
C3 H3 0.9300
C4 C10 1.426(2)
C5 C6 1.363(2)
C5 C10 1.414(2)
C5 H5 0.9300
C6 C7 1.414(2)
C6 H6 0.9300
C7 C8 1.363(2)
C7 H7 0.9300
C8 C9 1.419(2)
C8 H8 0.9300
C9 C10 1.426(2)
C11 C16 1.386(2)
C11 C12 1.389(2)
C12 C13 1.383(2)
C12 H12 0.9300
C13 C14 1.391(2)
C13 H13 0.9300
C14 C15 1.391(2)
C14 C17 1.505(2)
C15 C16 1.383(2)
C15 H15 0.9300
C16 H16 0.9300
C17 H17A 0.9600
C17 H17B 0.9600
C17 H17C 0.9600

loop_
_geom_hbond_atom_site_label_D
_geom_hbond_atom_site_label_H
_geom_hbond_atom_site_label_A
_geom_hbond_site_symmetry_A
_geom_hbond_distance_DH
_geom_hbond_distance_HA
_geom_hbond_distance_DA
_geom_hbond_angle_DHA
C3 H3 O2 3_565 0.93 2.53 3.2651(19) 135.7
C12 H12 O3 2 0.93 2.53 3.3050(18) 140.8
C16 H16 O1 4_566 0.93 2.53 3.3192(18) 142.9

loop_
_geom_torsion_atom_site_label_1
_geom_torsion_atom_site_label_2
_geom_torsion_atom_site_label_3
_geom_torsion_atom_site_label_4
_geom_torsion
O3 S1 O1 C1 -166.82(10)
O2 S1 O1 C1 65.27(11)
C11 S1 O1 C1 -51.16(11)
S1 O1 C1 C2 -65.00(16)
S1 O1 C1 C9 118.30(12)
O1 C1 C2 C3 -178.46(12)
C9 C1 C2 C3 -2.0(2)
C1 C2 C3 C4 1.5(2)
C2 C3 C4 C10 0.3(2)
C2 C3 C4 Cl1 -179.32(11)
C10 C5 C6 C7 -0.1(2)
C5 C6 C7 C8 0.7(2)
C6 C7 C8 C9 -0.6(2)
C2 C1 C9 C8 -179.28(13)
O1 C1 C9 C8 -2.6(2)
C2 C1 C9 C10 0.7(2)
O1 C1 C9 C10 177.35(11)
C7 C8 C9 C1 179.90(14)
C7 C8 C9 C10 -0.1(2)
C6 C5 C10 C4 179.00(14)
C6 C5 C10 C9 -0.6(2)
C3 C4 C10 C5 178.87(15)
Cl1 C4 C10 C5 -1.5(2)
C3 C4 C10 C9 -1.6(2)
Cl1 C4 C10 C9 178.03(10)
C1 C9 C10 C5 -179.34(13)
C8 C9 C10 C5 0.6(2)
C1 C9 C10 C4 1.07(19)
C8 C9 C10 C4 -178.95(13)
O3 S1 C11 C16 30.20(14)
O2 S1 C11 C16 165.20(12)
O1 S1 C11 C16 -78.90(13)
O3 S1 C11 C12 -150.85(12)
O2 S1 C11 C12 -15.85(14)
O1 S1 C11 C12 100.05(12)
C16 C11 C12 C13 0.1(2)
S1 C11 C12 C13 -178.83(11)
C11 C12 C13 C14 0.2(2)
C12 C13 C14 C15 -0.4(2)
C12 C13 C14 C17 -179.41(14)
C13 C14 C15 C16 0.2(2)
C17 C14 C15 C16 179.22(14)
C14 C15 C16 C11 0.1(2)
C12 C11 C16 C15 -0.3(2)
S1 C11 C16 C15 178.66(11)

_cod_database_fobs_code 1549586
